data_4346438
loop_
_publ_author_name
'Yang, Dawei'
'Li, Yang'
'Wang, Baomin'
'Zhao, Xiangyu'
'Su, Linan'
'Chen, Si'
'Tong, Peng'
'Luo, Yi'
'Qu, Jingping'

_publ_section_title
;
 Synthesis and Electrocatalytic Property of Diiron Hydride Complexes
 Derived from a Thiolate-Bridged Diiron Complex.
;
_journal_issue 21
_journal_name_full 'Inorganic chemistry'
_journal_page_first 10243
_journal_page_last 10249
_journal_paper_doi 10.1021/acs.inorgchem.5b01508
_journal_volume 54
_journal_year 2015
_chemical_formula_sum 'C26 H34 B F4 Fe2 S2'
_chemical_formula_weight 609.16
_space_group_IT_number 64
_space_group_name_Hall '-C 2ac 2'
_space_group_name_H-M_alt 'C m c e'
_symmetry_cell_setting orthorhombic
_symmetry_space_group_name_H-M 'C m c e'
_atom_sites_solution_hydrogens geom
_atom_sites_solution_primary direct
_atom_sites_solution_secondary difmap
_audit_creation_method SHELXL-97
_cell_angle_alpha 90.00
_cell_angle_beta 90.00
_cell_angle_gamma 90.00
_cell_formula_units_Z 8
_cell_length_a 15.566(4)
_cell_length_b 26.416(6)
_cell_length_c 13.530(3)
_cell_measurement_temperature 298(2)
_cell_volume 5563(2)
_computing_cell_refinement 'Bruker SMART'
_computing_data_collection 'Bruker SMART'
_computing_data_reduction 'Bruker SAINT'
_computing_molecular_graphics 'Bruker SHELXTL'
_computing_publication_material 'Bruker SHELXTL'
_computing_structure_refinement 'Bruker SHELXTL'
_computing_structure_solution 'Bruker SHELXTL'
_diffrn_ambient_temperature 298(2)
_diffrn_measured_fraction_theta_full 1.000
_diffrn_measured_fraction_theta_max 1.000
_diffrn_measurement_device_type 'CCD area detector'
_diffrn_measurement_method 'phi and omega scans'
_diffrn_radiation_monochromator graphite
_diffrn_radiation_source 'fine-focus sealed tube'
_diffrn_radiation_type MoK\a
_diffrn_radiation_wavelength 0.71073
_diffrn_reflns_av_R_equivalents 0.0374
_diffrn_reflns_av_sigmaI/netI 0.0256
_diffrn_reflns_limit_h_max 18
_diffrn_reflns_limit_h_min -16
_diffrn_reflns_limit_k_max 30
_diffrn_reflns_limit_k_min -31
_diffrn_reflns_limit_l_max 16
_diffrn_reflns_limit_l_min -16
_diffrn_reflns_number 14942
_diffrn_reflns_theta_full 24.99
_diffrn_reflns_theta_max 24.99
_diffrn_reflns_theta_min 2.14
_exptl_absorpt_coefficient_mu 1.233
_exptl_absorpt_correction_T_max 0.7994
_exptl_absorpt_correction_T_min 0.7318
_exptl_absorpt_correction_type empirical
_exptl_absorpt_process_details SADABS
_exptl_crystal_colour black
_exptl_crystal_density_diffrn 1.455
_exptl_crystal_density_method 'not measured'
_exptl_crystal_description block
_exptl_crystal_F_000 2520
_exptl_crystal_size_max 0.27
_exptl_crystal_size_mid 0.22
_exptl_crystal_size_min 0.19
_refine_diff_density_max 0.553
_refine_diff_density_min -0.328
_refine_diff_density_rms 0.061
_refine_ls_extinction_method none
_refine_ls_goodness_of_fit_ref 1.000
_refine_ls_hydrogen_treatment mixed
_refine_ls_matrix_type full
_refine_ls_number_parameters 266
_refine_ls_number_reflns 2554
_refine_ls_number_restraints 230
_refine_ls_restrained_S_all 1.010
_refine_ls_R_factor_all 0.0614
_refine_ls_R_factor_gt 0.0421
_refine_ls_shift/su_max 0.018
_refine_ls_shift/su_mean 0.001
_refine_ls_structure_factor_coef Fsqd
_refine_ls_weighting_details 'calc w=1/[\s^2^(Fo^2^)+(0.1048P)^2^+0.8860P] where P=(Fo^2^+2Fc^2^)/3'
_refine_ls_weighting_scheme calc
_refine_ls_wR_factor_gt 0.1309
_refine_ls_wR_factor_ref 0.1454
_reflns_number_gt 1889
_reflns_number_total 2554
_reflns_threshold_expression >2sigma(I)
_cod_data_source_file ic5b01508_si_002.cif
_cod_data_source_block 1
_cod_depositor_comments
;
The following automatic conversions were performed:

data item '_symmetry_cell_setting' value 'Orthorhombic' was changed
to 'orthorhombic' in accordance with the
/home/saulius/struct/COD-crude-data/automatic-downloads/DataCite-retrospective/ACS/depositions/lib/dictionaries/cif_core.dic
dictionary named 'cif_core.dic' version 2.4.2 last updated on
2011-04-26.

Automatic conversion script
Id: cif_fix_values 6909 2019-04-08 15:41:33Z antanas 
;
_cod_original_sg_symbol_H-M 'Cmca '
_cod_database_code 4346438

loop_
_symmetry_equiv_pos_as_xyz
'x, y, z'
'-x, -y+1/2, z+1/2'
'-x, y+1/2, -z+1/2'
'x, -y, -z'
'x+1/2, y+1/2, z'
'-x+1/2, -y+1, z+1/2'
'-x+1/2, y+1, -z+1/2'
'x+1/2, -y+1/2, -z'
'-x, -y, -z'
'x, y-1/2, -z-1/2'
'x, -y-1/2, z-1/2'
'-x, y, z'
'-x+1/2, -y+1/2, -z'
'x+1/2, y, -z-1/2'
'x+1/2, -y, z-1/2'
'-x+1/2, y+1/2, z'

loop_
_atom_site_label
_atom_site_type_symbol
_atom_site_fract_x
_atom_site_fract_y
_atom_site_fract_z
_atom_site_U_iso_or_equiv
_atom_site_adp_type
_atom_site_occupancy
_atom_site_symmetry_multiplicity
_atom_site_calc_flag
_atom_site_refinement_flags
_atom_site_disorder_group
S1 S 0.40025(6) 0.33710(3) 0.20413(6) 0.0577(3) Uani 1 1 d . .
Fe1 Fe 0.5000 0.39286(2) 0.17727(5) 0.0528(3) Uani 1 2 d S .
Fe2 Fe 0.5000 0.32482(2) 0.32418(4) 0.0480(3) Uani 1 2 d S .
C1 C 0.4555(6) 0.4355(4) 0.0533(8) 0.074(3) Uani 0.643(8) 1 d PU 1
C2 C 0.4267(8) 0.4577(4) 0.1428(8) 0.064(3) Uani 0.643(8) 1 d PU 1
C3 C 0.5000 0.4734(5) 0.1969(11) 0.063(3) Uani 0.643(8) 2 d SPU 1
C4 C 0.4000(8) 0.4154(3) -0.0286(7) 0.148(5) Uani 0.643(8) 1 d PU 1
H4A H 0.3890 0.4418 -0.0756 0.222 Uiso 0.643(8) 1 calc PR 1
H4B H 0.3465 0.4036 -0.0016 0.222 Uiso 0.643(8) 1 calc PR 1
H4C H 0.4289 0.3879 -0.0608 0.222 Uiso 0.643(8) 1 calc PR 1
C5 C 0.3328(5) 0.4672(3) 0.1703(8) 0.115(4) Uani 0.643(8) 1 d PU 1
H5A H 0.3153 0.4997 0.1456 0.173 Uiso 0.643(8) 1 calc PR 1
H5B H 0.3268 0.4666 0.2409 0.173 Uiso 0.643(8) 1 calc PR 1
H5C H 0.2974 0.4413 0.1417 0.173 Uiso 0.643(8) 1 calc PR 1
C6 C 0.5000 0.5060(4) 0.2865(8) 0.112(4) Uani 0.643(8) 2 d SPU 1
H6A H 0.5000 0.5408 0.2666 0.167 Uiso 0.643(8) 2 d SPR 1
H6B H 0.4496 0.4991 0.3252 0.167 Uiso 0.643(8) 1 d PR 1
C1' C 0.4555(10) 0.4685(6) 0.1989(13) 0.067(4) Uani 0.357(8) 1 d PU 2
C2' C 0.4267(18) 0.4464(8) 0.1072(16) 0.067(5) Uani 0.357(8) 1 d PU 2
C3' C 0.5000 0.4324(13) 0.051(3) 0.067(6) Uani 0.357(8) 2 d SPU 2
C4' C 0.3975(14) 0.4909(6) 0.2781(13) 0.131(7) Uani 0.357(8) 1 d PU 2
H4'A H 0.3907 0.5265 0.2666 0.197 Uiso 0.357(8) 1 calc PR 2
H4'B H 0.4229 0.4856 0.3419 0.197 Uiso 0.357(8) 1 calc PR 2
H4'C H 0.3424 0.4747 0.2757 0.197 Uiso 0.357(8) 1 calc PR 2
C5' C 0.3330(9) 0.4390(6) 0.0735(16) 0.119(6) Uani 0.357(8) 1 d PU 2
H5'A H 0.3127 0.4694 0.0425 0.179 Uiso 0.357(8) 1 calc PR 2
H5'B H 0.2977 0.4314 0.1298 0.179 Uiso 0.357(8) 1 calc PR 2
H5'C H 0.3301 0.4115 0.0272 0.179 Uiso 0.357(8) 1 calc PR 2
C6' C 0.5000 0.4121(7) -0.0467(14) 0.112(7) Uani 0.357(8) 2 d SPU 2
H6'A H 0.5000 0.4389 -0.0946 0.168 Uiso 0.357(8) 2 d SPR 2
H6'B H 0.5504 0.3916 -0.0554 0.168 Uiso 0.357(8) 1 d PR 2
C7 C 0.5000 0.2771(5) 0.4450(9) 0.080(4) Uani 0.839(7) 2 d SPU 1
C8 C 0.5742(7) 0.3082(3) 0.4467(6) 0.072(3) Uani 0.839(7) 1 d PU 1
C9 C 0.5454(3) 0.3591(3) 0.4522(3) 0.0609(14) Uani 0.839(7) 1 d PU 1
C10 C 0.5000 0.2212(3) 0.4454(6) 0.145(5) Uani 0.839(7) 2 d SPU 1
H10A H 0.5000 0.2088 0.5121 0.218 Uiso 0.839(7) 2 d SPR 1
H10B H 0.4496 0.2092 0.4117 0.218 Uiso 0.839(7) 1 d PR 1
C11 C 0.6662(4) 0.2917(4) 0.4482(4) 0.141(4) Uani 0.839(7) 1 d PU 1
H11A H 0.6844 0.2869 0.5153 0.212 Uiso 0.839(7) 1 calc PR 1
H11B H 0.7012 0.3173 0.4177 0.212 Uiso 0.839(7) 1 calc PR 1
H11C H 0.6721 0.2605 0.4125 0.212 Uiso 0.839(7) 1 calc PR 1
C12 C 0.6016(5) 0.4048(3) 0.4644(4) 0.120(3) Uani 0.839(7) 1 d PU 1
H12A H 0.6112 0.4109 0.5335 0.180 Uiso 0.839(7) 1 calc PR 1
H12B H 0.5738 0.4337 0.4355 0.180 Uiso 0.839(7) 1 calc PR 1
H12C H 0.6556 0.3991 0.4320 0.180 Uiso 0.839(7) 1 calc PR 1
C7' C 0.5000 0.359(2) 0.462(3) 0.054(7) Uani 0.161(7) 2 d SPU 2
C8' C 0.571(3) 0.3267(19) 0.455(4) 0.057(5) Uani 0.161(7) 1 d PU 2
C9' C 0.540(3) 0.2770(18) 0.447(3) 0.063(6) Uani 0.161(7) 1 d PU 2
C10' C 0.5000 0.4185(18) 0.485(3) 0.131(13) Uani 0.161(7) 2 d SPDU 2
H10D H 0.5000 0.4277 0.5533 0.196 Uiso 0.161(7) 2 d SPR 2
H10E H 0.5504 0.4321 0.4534 0.196 Uiso 0.161(7) 1 d PR 2
C11' C 0.6654(17) 0.3450(13) 0.461(2) 0.136(11) Uani 0.161(7) 1 d PDU 2
H11D H 0.6849 0.3429 0.5286 0.204 Uiso 0.161(7) 1 calc PR 2
H11E H 0.6690 0.3794 0.4392 0.204 Uiso 0.161(7) 1 calc PR 2
H11F H 0.7009 0.3240 0.4203 0.204 Uiso 0.161(7) 1 calc PR 2
C12' C 0.598(2) 0.2289(10) 0.4422(17) 0.115(10) Uani 0.161(7) 1 d PDU 2
H12D H 0.6069 0.2164 0.5079 0.172 Uiso 0.161(7) 1 calc PR 2
H12E H 0.6517 0.2374 0.4126 0.172 Uiso 0.161(7) 1 calc PR 2
H12F H 0.5697 0.2033 0.4034 0.172 Uiso 0.161(7) 1 calc PR 2
C13 C 0.4549(3) 0.27866(12) 0.2050(2) 0.0582(9) Uani 1 1 d . .
C14 C 0.4101(3) 0.23142(15) 0.2056(2) 0.0783(13) Uani 1 1 d . .
H14A H 0.3505 0.2308 0.2086 0.094 Uiso 1 1 calc R .
C15 C 0.4547(3) 0.18790(16) 0.2019(3) 0.0946(18) Uani 1 1 d . .
H15 H 0.4254 0.1573 0.1993 0.113 Uiso 1 1 calc R .
B1 B 0.2500 0.1132(5) 0.2500 0.160(6) Uani 1 2 d S .
F1 F 0.3143(4) 0.09080(19) 0.2197(5) 0.253(3) Uani 1 1 d . .
F2 F 0.2331(5) 0.1526(3) 0.1815(4) 0.222(3) Uani 1 1 d . .

loop_
_atom_site_aniso_label
_atom_site_aniso_U_11
_atom_site_aniso_U_22
_atom_site_aniso_U_33
_atom_site_aniso_U_23
_atom_site_aniso_U_13
_atom_site_aniso_U_12
S1 0.0560(6) 0.0637(6) 0.0533(5) 0.0114(4) -0.0083(4) -0.0074(4)
Fe1 0.0534(5) 0.0465(4) 0.0585(5) 0.0077(3) 0.000 0.000
Fe2 0.0513(4) 0.0579(5) 0.0347(4) 0.0032(2) 0.000 0.000
C1 0.111(8) 0.047(4) 0.064(4) 0.017(4) -0.019(7) -0.007(6)
C2 0.059(4) 0.049(5) 0.083(7) 0.012(5) -0.001(6) 0.005(4)
C3 0.070(9) 0.049(5) 0.068(5) -0.004(4) 0.000 0.000
C4 0.251(13) 0.078(5) 0.115(7) 0.023(5) -0.108(8) -0.019(7)
C5 0.074(5) 0.088(6) 0.184(10) 0.041(6) 0.019(6) 0.019(4)
C6 0.186(14) 0.063(6) 0.086(6) -0.016(5) 0.000 0.000
C1' 0.074(11) 0.047(6) 0.081(8) 0.007(6) 0.008(9) 0.007(8)
C2' 0.075(8) 0.047(8) 0.080(10) 0.018(8) -0.008(9) -0.002(7)
C3' 0.089(15) 0.048(9) 0.062(9) 0.005(7) 0.000 0.000
C4' 0.177(17) 0.086(10) 0.131(12) 0.004(9) 0.055(12) 0.035(10)
C5' 0.069(8) 0.106(11) 0.184(16) 0.064(11) -0.035(10) 0.005(8)
C6' 0.199(19) 0.065(10) 0.071(10) 0.020(8) 0.000 0.000
C7 0.133(12) 0.074(5) 0.033(4) 0.013(3) 0.000 0.000
C8 0.072(4) 0.106(7) 0.038(3) 0.008(4) -0.003(3) 0.028(5)
C9 0.057(3) 0.087(4) 0.039(2) -0.002(2) -0.005(2) -0.007(4)
C10 0.298(16) 0.078(6) 0.060(5) 0.027(4) 0.000 0.000
C11 0.100(5) 0.257(10) 0.067(3) 0.018(5) -0.009(3) 0.092(6)
C12 0.149(7) 0.130(5) 0.082(4) -0.001(4) -0.032(4) -0.063(5)
C7' 0.056(15) 0.065(12) 0.041(12) -0.017(10) 0.000 0.000
C8' 0.048(10) 0.080(12) 0.041(9) -0.009(10) -0.011(8) -0.007(10)
C9' 0.089(13) 0.073(11) 0.027(9) 0.003(9) -0.012(10) 0.025(11)
C10' 0.17(3) 0.13(3) 0.09(2) -0.02(2) 0.000 0.000
C11' 0.069(17) 0.27(3) 0.067(15) 0.00(2) -0.022(14) -0.03(2)
C12' 0.20(2) 0.112(18) 0.037(11) 0.003(11) -0.012(14) 0.095(18)
C13 0.086(2) 0.0524(19) 0.0361(14) 0.0070(13) -0.0053(14) -0.0076(16)
C14 0.118(4) 0.069(3) 0.0472(19) 0.0072(16) -0.006(2) -0.029(3)
C15 0.172(5) 0.055(2) 0.057(2) 0.0044(17) -0.006(2) -0.018(3)
B1 0.208(17) 0.099(8) 0.172(12) 0.000 0.093(12) 0.000
F1 0.251(7) 0.124(3) 0.383(8) 0.026(5) 0.181(6) 0.055(4)
F2 0.222(6) 0.226(6) 0.219(6) 0.047(3) 0.028(4) -0.011(5)

loop_
_atom_type_symbol
_atom_type_description
_atom_type_scat_dispersion_real
_atom_type_scat_dispersion_imag
_atom_type_scat_source
C C 0.0033 0.0016 'International Tables Vol C Tables 4.2.6.8 and 6.1.1.4'
H H 0.0000 0.0000 'International Tables Vol C Tables 4.2.6.8 and 6.1.1.4'
B B 0.0013 0.0007 'International Tables Vol C Tables 4.2.6.8 and 6.1.1.4'
F F 0.0171 0.0103 'International Tables Vol C Tables 4.2.6.8 and 6.1.1.4'
S S 0.1246 0.1234 'International Tables Vol C Tables 4.2.6.8 and 6.1.1.4'
Fe Fe 0.3463 0.8444 'International Tables Vol C Tables 4.2.6.8 and 6.1.1.4'

loop_
_geom_angle_atom_site_label_1
_geom_angle_atom_site_label_2
_geom_angle_atom_site_label_3
_geom_angle
_geom_angle_site_symmetry_1
_geom_angle_site_symmetry_3
C13 S1 Fe1 104.48(13) . .
C13 S1 Fe2 62.60(11) . .
Fe1 S1 Fe2 74.18(4) . .
C3' Fe1 C2' 41.0(9) . .
C3' Fe1 C2' 41.0(9) . 12_655
C2' Fe1 C2' 67.6(15) . 12_655
C3' Fe1 C2 52.2(8) . 12_655
C2' Fe1 C2 68.8(5) . 12_655
C2' Fe1 C2 15.6(6) 12_655 12_655
C3' Fe1 C2 52.2(8) . .
C2' Fe1 C2 15.6(6) . .
C2' Fe1 C2 68.8(5) 12_655 .
C2 Fe1 C2 65.5(7) 12_655 .
C3' Fe1 C1' 68.2(11) . 12_655
C2' Fe1 C1' 66.3(7) . 12_655
C2' Fe1 C1' 40.3(7) 12_655 12_655
C2 Fe1 C1' 25.2(5) 12_655 12_655
C2 Fe1 C1' 56.4(6) . 12_655
C3' Fe1 C1' 68.2(11) . .
C2' Fe1 C1' 40.3(7) . .
C2' Fe1 C1' 66.3(7) 12_655 .
C2 Fe1 C1' 56.4(6) 12_655 .
C2 Fe1 C1' 25.2(5) . .
C1' Fe1 C1' 37.9(9) 12_655 .
C3' Fe1 C1 19.1(3) . .
C2' Fe1 C1 24.8(6) . .
C2' Fe1 C1 56.8(8) 12_655 .
C2 Fe1 C1 64.8(4) 12_655 .
C2 Fe1 C1 39.0(4) . .
C1' Fe1 C1 73.7(5) 12_655 .
C1' Fe1 C1 60.6(5) . .
C3' Fe1 C1 19.1(3) . 12_655
C2' Fe1 C1 56.8(8) . 12_655
C2' Fe1 C1 24.8(6) 12_655 12_655
C2 Fe1 C1 39.0(4) 12_655 12_655
C2 Fe1 C1 64.8(4) . 12_655
C1' Fe1 C1 60.6(5) 12_655 12_655
C1' Fe1 C1 73.7(5) . 12_655
C1 Fe1 C1 37.9(5) . 12_655
C3' Fe1 C3 65.6(11) . .
C2' Fe1 C3 51.1(7) . .
C2' Fe1 C3 51.1(7) 12_655 .
C2 Fe1 C3 38.9(4) 12_655 .
C2 Fe1 C3 38.9(4) . .
C1' Fe1 C3 19.0(4) 12_655 .
C1' Fe1 C3 19.0(4) . .
C1 Fe1 C3 64.7(5) . .
C1 Fe1 C3 64.7(5) 12_655 .
C3' Fe1 S1 119.8(6) . .
C2' Fe1 S1 98.5(7) . .
C2' Fe1 S1 160.7(7) 12_655 .
C2 Fe1 S1 167.0(3) 12_655 .
C2 Fe1 S1 101.6(3) . .
C1' Fe1 S1 147.6(5) 12_655 .
C1' Fe1 S1 112.3(4) . .
C1 Fe1 S1 104.9(3) . .
C1 Fe1 S1 136.2(3) 12_655 .
C3 Fe1 S1 130.74(14) . .
C3' Fe1 S1 119.8(6) . 12_655
C2' Fe1 S1 160.7(7) . 12_655
C2' Fe1 S1 98.5(7) 12_655 12_655
C2 Fe1 S1 101.6(3) 12_655 12_655
C2 Fe1 S1 167.0(3) . 12_655
C1' Fe1 S1 112.3(4) 12_655 12_655
C1' Fe1 S1 147.6(5) . 12_655
C1 Fe1 S1 136.2(3) . 12_655
C1 Fe1 S1 104.9(3) 12_655 12_655
C3 Fe1 S1 130.74(14) . 12_655
S1 Fe1 S1 91.33(6) . 12_655
C7 Fe2 C8 40.1(4) . 12_655
C7 Fe2 C8 40.1(4) . .
C8 Fe2 C8 67.9(6) 12_655 .
C7 Fe2 C9 66.8(4) . 12_655
C8 Fe2 C9 40.1(2) 12_655 12_655
C8 Fe2 C9 67.3(3) . 12_655
C7 Fe2 C9 66.8(4) . .
C8 Fe2 C9 67.3(3) 12_655 .
C8 Fe2 C9 40.1(2) . .
C9 Fe2 C9 39.8(3) 12_655 .
C7 Fe2 C7' 63.7(16) . .
C8 Fe2 C7' 51.2(10) 12_655 .
C8 Fe2 C7' 51.2(11) . .
C9 Fe2 C7' 19.96(18) 12_655 .
C9 Fe2 C7' 19.96(17) . .
C7 Fe2 C8' 49.0(15) . 12_655
C8 Fe2 C8' 13.9(14) 12_655 12_655
C8 Fe2 C8' 67.8(13) . 12_655
C9 Fe2 C8' 26.3(13) 12_655 12_655
C9 Fe2 C8' 57.6(14) . 12_655
C7' Fe2 C8' 39.5(17) . 12_655
C7 Fe2 C8' 49.0(15) . .
C8 Fe2 C8' 67.8(13) 12_655 .
C8 Fe2 C8' 13.9(14) . .
C9 Fe2 C8' 57.6(14) 12_655 .
C9 Fe2 C8' 26.3(13) . .
C7' Fe2 C8' 39.5(17) . .
C8' Fe2 C8' 64(3) 12_655 .
C7 Fe2 C13 104.4(4) . .
C8 Fe2 C13 107.4(2) 12_655 .
C8 Fe2 C13 131.8(2) . .
C9 Fe2 C13 139.86(19) 12_655 .
C9 Fe2 C13 171.0(2) . .
C7' Fe2 C13 158.0(7) . .
C8' Fe2 C13 118.5(14) 12_655 .
C8' Fe2 C13 145.7(14) . .
C7 Fe2 C13 104.4(4) . 12_655
C8 Fe2 C13 131.8(2) 12_655 12_655
C8 Fe2 C13 107.4(2) . 12_655
C9 Fe2 C13 171.0(2) 12_655 12_655
C9 Fe2 C13 139.86(19) . 12_655
C7' Fe2 C13 158.0(7) . 12_655
C8' Fe2 C13 145.7(14) 12_655 12_655
C8' Fe2 C13 118.5(14) . 12_655
C13 Fe2 C13 38.3(2) . 12_655
C7 Fe2 C9' 16.5(14) . 12_655
C8 Fe2 C9' 26.7(13) 12_655 12_655
C8 Fe2 C9' 54.8(13) . 12_655
C9 Fe2 C9' 61.4(12) 12_655 12_655
C9 Fe2 C9' 73.4(11) . 12_655
C7' Fe2 C9' 64.6(18) . 12_655
C8' Fe2 C9' 38.5(18) 12_655 12_655
C8' Fe2 C9' 61(2) . 12_655
C13 Fe2 C9' 98.6(11) . 12_655
C13 Fe2 C9' 109.6(12) 12_655 12_655
C7 Fe2 C9' 16.5(14) . .
C8 Fe2 C9' 54.8(13) 12_655 .
C8 Fe2 C9' 26.7(13) . .
C9 Fe2 C9' 73.4(11) 12_655 .
C9 Fe2 C9' 61.4(12) . .
C7' Fe2 C9' 64.6(18) . .
C8' Fe2 C9' 61(2) 12_655 .
C8' Fe2 C9' 38.5(18) . .
C13 Fe2 C9' 109.6(12) . .
C13 Fe2 C9' 98.6(11) 12_655 .
C9' Fe2 C9' 33(3) 12_655 .
C1 C1 C2 108.4(7) 12_655 .
C1 C1 C4 125.1(7) 12_655 .
C2 C1 C4 126.4(11) . .
C1 C1 Fe1 71.1(3) 12_655 .
C2 C1 Fe1 69.5(6) . .
C4 C1 Fe1 125.4(6) . .
C1 C2 C3 107.9(11) . .
C1 C2 C5 125.3(11) . .
C3 C2 C5 126.5(9) . .
C1 C2 Fe1 71.5(6) . .
C3 C2 Fe1 71.8(8) . .
C5 C2 Fe1 126.6(7) . .
C2 C3 C2 107.2(13) . 12_655
C2 C3 C6 126.2(6) . .
C2 C3 C6 126.2(6) 12_655 .
C2 C3 Fe1 69.3(7) . .
C2 C3 Fe1 69.3(7) 12_655 .
C6 C3 Fe1 132.5(10) . .
C1' C1' C2' 108.1(14) 12_655 .
C1' C1' C4' 126.4(12) 12_655 .
C2' C1' C4' 125.4(19) . .
C1' C1' Fe1 71.1(4) 12_655 .
C2' C1' Fe1 66.7(12) . .
C4' C1' Fe1 130.8(11) . .
C3' C2' C1' 108(2) . .
C3' C2' C5' 125(2) . .
C1' C2' C5' 127(2) . .
C3' C2' Fe1 67.6(16) . .
C1' C2' Fe1 73.0(12) . .
C5' C2' Fe1 125.2(14) . .
C2' C3' C2' 107(3) 12_655 .
C2' C3' C6' 126.3(14) 12_655 .
C2' C3' C6' 126.3(14) . .
C2' C3' Fe1 71.4(16) 12_655 .
C2' C3' Fe1 71.4(16) . .
C6' C3' Fe1 126(2) . .
C8 C7 C8 109.2(12) . 12_655
C8 C7 C10 125.4(6) . .
C8 C7 C10 125.4(6) 12_655 .
C8 C7 Fe2 70.1(6) . .
C8 C7 Fe2 70.1(6) 12_655 .
C10 C7 Fe2 127.8(9) . .
C9 C8 C7 107.0(8) . .
C9 C8 C11 125.2(9) . .
C7 C8 C11 127.7(9) . .
C9 C8 Fe2 70.4(4) . .
C7 C8 Fe2 69.8(6) . .
C11 C8 Fe2 127.4(5) . .
C8 C9 C9 108.4(5) . 12_655
C8 C9 C12 125.8(7) . .
C9 C9 C12 125.7(4) 12_655 .
C8 C9 Fe2 69.6(4) . .
C9 C9 Fe2 70.10(14) 12_655 .
C12 C9 Fe2 129.9(4) . .
C8' C7' C8' 104(4) 12_655 .
C8' C7' C10' 128(2) 12_655 .
C8' C7' C10' 128(2) . .
C8' C7' Fe2 71(3) 12_655 .
C8' C7' Fe2 71(3) . .
C10' C7' Fe2 127(3) . .
C9' C8' C7' 108(4) . .
C9' C8' C11' 129(5) . .
C7' C8' C11' 123(4) . .
C9' C8' Fe2 74(3) . .
C7' C8' Fe2 70(3) . .
C11' C8' Fe2 124(3) . .
C9' C9' C8' 111(3) 12_655 .
C9' C9' C12' 125(3) 12_655 .
C8' C9' C12' 124(5) . .
C9' C9' Fe2 73.5(14) 12_655 .
C8' C9' Fe2 68(3) . .
C12' C9' Fe2 127(2) . .
C13 C13 C14 119.2(3) 12_655 .
C13 C13 S1 118.87(12) 12_655 .
C14 C13 S1 121.9(3) . .
C13 C13 Fe2 70.85(10) 12_655 .
C14 C13 Fe2 130.8(2) . .
S1 C13 Fe2 70.40(12) . .
C15 C14 C13 119.6(5) . .
C14 C15 C15 121.1(3) . 12_655
F1 B1 F1 122.6(12) 7_545 .
F1 B1 F2 106.6(4) 7_545 7_545
F1 B1 F2 114.8(5) . 7_545
F1 B1 F2 114.8(5) 7_545 .
F1 B1 F2 106.6(4) . .
F2 B1 F2 85.7(9) 7_545 .

loop_
_geom_bond_atom_site_label_1
_geom_bond_atom_site_label_2
_geom_bond_distance
_geom_bond_site_symmetry_2
S1 C13 1.763(4) .
S1 Fe1 2.1710(10) .
S1 Fe2 2.2703(10) .
Fe1 C3' 2.00(4) .
Fe1 C2' 2.05(2) .
Fe1 C2' 2.05(2) 12_655
Fe1 C2 2.110(11) 12_655
Fe1 C2 2.110(11) .
Fe1 C1' 2.134(16) 12_655
Fe1 C1' 2.134(15) .
Fe1 C1 2.136(10) .
Fe1 C1 2.136(10) 12_655
Fe1 C3 2.143(14) .
Fe1 S1 2.1710(10) 12_655
Fe2 C7 2.064(13) .
Fe2 C8 2.068(9) 12_655
Fe2 C8 2.068(9) .
Fe2 C9 2.078(5) 12_655
Fe2 C9 2.078(5) .
Fe2 C7' 2.08(4) .
Fe2 C8' 2.09(5) 12_655
Fe2 C8' 2.09(5) .
Fe2 C13 2.140(3) .
Fe2 C13 2.140(3) 12_655
Fe2 C9' 2.17(4) 12_655
Fe2 C9' 2.17(4) .
C1 C1 1.39(2) 12_655
C1 C2 1.417(14) .
C1 C4 1.502(13) .
C2 C3 1.418(15) .
C2 C5 1.529(15) .
C3 C2 1.418(15) 12_655
C3 C6 1.487(17) .
C1' C1' 1.39(3) 12_655
C1' C2' 1.44(2) .
C1' C4' 1.52(2) .
C2' C3' 1.42(4) .
C2' C5' 1.54(3) .
C3' C2' 1.42(4) 12_655
C3' C6' 1.43(4) .
C7 C8 1.417(15) .
C7 C8 1.417(15) 12_655
C7 C10 1.477(17) .
C8 C9 1.420(9) .
C8 C11 1.497(11) .
C9 C9 1.415(10) 12_655
C9 C12 1.498(8) .
C7' C8' 1.41(7) 12_655
C7' C8' 1.41(7) .
C7' C10' 1.59(7) .
C8' C9' 1.41(7) .
C8' C11' 1.55(6) .
C9' C9' 1.23(10) 12_655
C9' C12' 1.56(5) .
C13 C13 1.404(8) 12_655
C13 C14 1.430(5) .
C14 C15 1.344(6) .
C15 C15 1.409(10) 12_655
B1 F1 1.233(7) 7_545
B1 F1 1.233(7) .
B1 F2 1.417(10) 7_545
B1 F2 1.417(10) .
